data_2213691
loop_
_publ_author_name
'B. Thimme Gowda'
'K. Jyothi'
'Sabine Foro'
'Jozef Ko\<z\'i\<sek'
'Hartmut Fuess'

_publ_section_title
;
 Sodium 4,<i>N</i>-dichlorobenzenesulfonamidate sesquihydrate
;
_journal_coeditor_code BT2356
_journal_issue 6
_journal_name_full 'Acta Crystallographica Section E'
_journal_page_first m1644
_journal_page_last m1645
_journal_paper_doi 10.1107/S1600536807023033
_journal_volume 63
_journal_year 2007
_chemical_formula_iupac 'Na +, C6 H4 Cl2 N O2 S -, 1.5H2 O'
_chemical_formula_moiety 'Na +, C6 H4 Cl2 N O2 S -, 1.5(H2 O)'
_chemical_formula_sum 'C6 H7 Cl2 N Na O3.5 S'
_chemical_formula_weight 275.09
_chemical_name_systematic
;
Sodium 4,N-dichlorobenzenesulfonamidate sesquihydrate
;
_space_group_IT_number 19
_symmetry_cell_setting orthorhombic
_symmetry_space_group_name_Hall 'P 2ac 2ab'
_symmetry_space_group_name_H-M 'P 21 21 21'
_atom_sites_solution_hydrogens geom
_atom_sites_solution_primary direct
_atom_sites_solution_secondary difmap
_audit_creation_method SHELXL-97
_cell_angle_alpha 90.00
_cell_angle_beta 90.00
_cell_angle_gamma 90.00
_cell_formula_units_Z 8
_cell_length_a 6.7041(4)
_cell_length_b 10.4763(8)
_cell_length_c 30.037(2)
_cell_measurement_reflns_used 3193
_cell_measurement_temperature 303(2)
_cell_measurement_theta_max 25.45
_cell_measurement_theta_min 3.40
_cell_volume 2109.6(2)
_computing_cell_refinement
;
CrysAlis RED (Oxford Diffraction, 2002)
;
_computing_data_collection
;
CrysAlis CCD (Oxford Diffraction, 2002)
;
_computing_data_reduction
;
CrysAlis RED
;
_computing_molecular_graphics 'PLATON (Spek, 2003)'
_computing_publication_material SHELXL97
_computing_structure_refinement 'SHELXL97 (Sheldrick, 1997)'
_computing_structure_solution 'SHELXS97 (Sheldrick, 1997)'
_diffrn_ambient_temperature 303(2)
_diffrn_measured_fraction_theta_full 0.989
_diffrn_measured_fraction_theta_max 0.989
_diffrn_measurement_device_type
;
Oxford Diffraction Xcalibur diffractometer with Sapphire CCD detector
;
_diffrn_measurement_method
;
Rotation method data acquisition using omega scans
;
_diffrn_radiation_monochromator graphite
_diffrn_radiation_source 'fine-focus sealed tube'
_diffrn_radiation_type MoK\a
_diffrn_radiation_wavelength 0.71073
_diffrn_reflns_av_R_equivalents 0.0792
_diffrn_reflns_av_sigmaI/netI 0.0943
_diffrn_reflns_limit_h_max 5
_diffrn_reflns_limit_h_min -8
_diffrn_reflns_limit_k_max 13
_diffrn_reflns_limit_k_min -12
_diffrn_reflns_limit_l_max 37
_diffrn_reflns_limit_l_min -37
_diffrn_reflns_number 14393
_diffrn_reflns_theta_full 26.37
_diffrn_reflns_theta_max 26.37
_diffrn_reflns_theta_min 4.12
_exptl_absorpt_coefficient_mu 0.838
_exptl_absorpt_correction_T_max 0.9619
_exptl_absorpt_correction_T_min 0.8645
_exptl_absorpt_correction_type analytical
_exptl_absorpt_process_details
;
CrysAlis RED (Oxford Diffraction, 2002)
;
_exptl_crystal_colour colourless
_exptl_crystal_density_diffrn 1.732
_exptl_crystal_density_method 'not measured'
_exptl_crystal_description laminar
_exptl_crystal_F_000 1112
_exptl_crystal_size_max 0.30
_exptl_crystal_size_mid 0.12
_exptl_crystal_size_min 0.04
_refine_diff_density_max 0.413
_refine_diff_density_min -0.325
_refine_ls_abs_structure_details 'Flack  (1983), 1777 Friedel pairs'
_refine_ls_abs_structure_Flack 0.22(12)
_refine_ls_extinction_method none
_refine_ls_goodness_of_fit_ref 1.099
_refine_ls_hydrogen_treatment mixed
_refine_ls_matrix_type full
_refine_ls_number_parameters 280
_refine_ls_number_reflns 4281
_refine_ls_number_restraints 9
_refine_ls_restrained_S_all 1.098
_refine_ls_R_factor_all 0.1106
_refine_ls_R_factor_gt 0.0675
_refine_ls_shift/su_max 0.039
_refine_ls_shift/su_mean 0.006
_refine_ls_structure_factor_coef Fsqd
_refine_ls_weighting_details 'calc w=1/[\s^2^(Fo^2^)+(0.052P)^2^] where P=(Fo^2^+2Fc^2^)/3'
_refine_ls_weighting_scheme calc
_refine_ls_wR_factor_gt 0.1247
_refine_ls_wR_factor_ref 0.1398
_reflns_number_gt 2959
_reflns_number_total 4281
_reflns_threshold_expression I>2\s(I)
_cod_data_source_file bt2356.cif
_cod_data_source_block I
_cod_original_formula_sum 'C6 H7 Cl2 N1 Na1 O3.5 S1'
_cod_database_code 2213691
_cod_database_fobs_code 2213691

loop_
_symmetry_equiv_pos_as_xyz
'x, y, z'
'-x+1/2, -y, z+1/2'
'x+1/2, -y+1/2, -z'
'-x, y+1/2, -z+1/2'

loop_
_atom_site_type_symbol
_atom_site_label
_atom_site_fract_x
_atom_site_fract_y
_atom_site_fract_z
_atom_site_U_iso_or_equiv
_atom_site_adp_type
_atom_site_calc_flag
_atom_site_refinement_flags
_atom_site_occupancy
C C1 0.2166(9) 0.6230(6) 0.1339(2) 0.0233(15) Uani d . 1
C C2 0.1376(9) 0.5182(7) 0.1569(2) 0.0363(17) Uani d . 1
H H2 0.1420 0.4366 0.1448 0.044 Uiso calc R 1
C C3 0.0543(10) 0.5394(8) 0.1977(2) 0.045(2) Uani d . 1
H H3 -0.0031 0.4715 0.2130 0.054 Uiso calc R 1
C C4 0.0533(10) 0.6565(8) 0.2162(2) 0.0388(18) Uani d . 1
C C5 0.1311(11) 0.7599(8) 0.1944(3) 0.048(2) Uani d . 1
H H5 0.1280 0.8402 0.2076 0.058 Uiso calc R 1
C C6 0.2147(10) 0.7438(6) 0.1525(2) 0.0376(18) Uani d . 1
H H6 0.2684 0.8129 0.1372 0.045 Uiso calc R 1
C C7 0.2101(9) 0.4255(6) -0.1317(2) 0.0219(14) Uani d . 1
C C8 0.2049(11) 0.5461(7) -0.1490(2) 0.0412(18) Uani d . 1
H H8 0.2560 0.6134 -0.1323 0.049 Uiso calc R 1
C C9 0.1272(10) 0.5704(7) -0.1899(3) 0.042(2) Uani d . 1
H H9 0.1270 0.6528 -0.2015 0.050 Uiso calc R 1
C C10 0.0489(10) 0.4707(8) -0.2138(2) 0.0407(19) Uani d . 1
C C11 0.0500(11) 0.3466(7) -0.1974(2) 0.0390(18) Uani d . 1
H H11 -0.0017 0.2797 -0.2141 0.047 Uiso calc R 1
C C12 0.1303(9) 0.3247(6) -0.1551(2) 0.0326(17) Uani d . 1
H H12 0.1298 0.2431 -0.1430 0.039 Uiso calc R 1
N N1 0.4918(6) 0.4958(5) 0.08230(17) 0.0320(13) Uani d . 1
N N2 0.5112(7) 0.4835(5) -0.07515(16) 0.0275(12) Uani d . 1
O O1 0.1710(6) 0.5457(4) 0.05205(13) 0.0322(11) Uani d . 1
O O2 0.1801(6) 0.4532(4) -0.04620(14) 0.0345(11) Uani d . 1
O O3 0.3891(7) 0.7264(4) 0.06666(15) 0.0413(13) Uani d . 1
O O4 0.8701(7) 0.7723(4) 0.04198(15) 0.0366(12) Uani d D 1
H H41O 0.839(10) 0.724(4) 0.0632(14) 0.044 Uiso d D 1
H H42O 0.915(9) 0.842(3) 0.0521(18) 0.044 Uiso d D 1
O O5 -0.2356(6) 0.5018(6) 0.00285(14) 0.0383(11) Uani d D 1
H H51O -0.306(7) 0.487(7) -0.0200(10) 0.046 Uiso d D 1
H H52O -0.319(6) 0.510(7) 0.0245(11) 0.046 Uiso d D 1
O O6 0.3547(7) 0.2708(4) 0.03900(16) 0.0398(12) Uani d D 1
H H61O 0.376(10) 0.204(3) 0.0553(18) 0.048 Uiso d D 1
H H62O 0.411(9) 0.332(4) 0.0535(18) 0.048 Uiso d D 1
O O7 0.3489(6) 0.2636(4) -0.07503(14) 0.0346(11) Uani d . 1
S S1 0.3222(2) 0.60178(14) 0.08011(5) 0.0255(4) Uani d . 1
S S2 0.3159(2) 0.39894(14) -0.07852(5) 0.0241(4) Uani d . 1
Cl Cl1 0.6828(3) 0.54516(18) 0.11769(6) 0.0432(5) Uani d . 1
Cl Cl2 0.6858(3) 0.43230(17) -0.11428(6) 0.0436(5) Uani d . 1
Cl Cl3 -0.0432(3) 0.6788(3) 0.26962(6) 0.0706(7) Uani d . 1
Cl Cl4 -0.0464(3) 0.4965(2) -0.26702(6) 0.0584(6) Uani d . 1
Na Na1 0.5463(4) 0.8486(2) 0.01367(8) 0.0327(6) Uani d . 1
Na Na2 0.0289(4) 0.3492(2) 0.01858(8) 0.0336(6) Uani d . 1

loop_
_atom_site_aniso_label
_atom_site_aniso_U_11
_atom_site_aniso_U_22
_atom_site_aniso_U_33
_atom_site_aniso_U_12
_atom_site_aniso_U_13
_atom_site_aniso_U_23
C1 0.021(3) 0.023(4) 0.026(3) -0.007(3) -0.003(3) -0.003(3)
C2 0.041(4) 0.033(4) 0.035(4) 0.004(3) 0.008(3) -0.002(3)
C3 0.038(4) 0.061(6) 0.036(4) -0.001(4) 0.011(4) 0.012(4)
C4 0.025(4) 0.071(6) 0.021(4) -0.004(4) 0.006(3) -0.013(4)
C5 0.056(5) 0.049(5) 0.039(5) -0.003(4) 0.001(4) -0.020(4)
C6 0.044(4) 0.028(4) 0.041(4) 0.003(4) 0.014(4) -0.002(3)
C7 0.015(3) 0.027(4) 0.023(3) 0.012(3) -0.001(3) 0.002(3)
C8 0.047(4) 0.037(4) 0.039(4) -0.004(4) -0.010(4) 0.003(3)
C9 0.040(4) 0.042(4) 0.043(5) -0.008(4) -0.015(4) 0.021(4)
C10 0.023(3) 0.066(6) 0.033(4) 0.009(4) -0.002(3) 0.020(4)
C11 0.049(4) 0.039(4) 0.030(4) -0.003(4) -0.016(4) -0.009(3)
C12 0.038(4) 0.026(4) 0.034(4) -0.003(3) -0.001(3) -0.007(3)
N1 0.027(3) 0.038(3) 0.031(3) -0.001(3) -0.007(2) -0.005(3)
N2 0.025(3) 0.035(3) 0.022(3) 0.001(2) 0.004(2) -0.005(3)
O1 0.029(2) 0.041(3) 0.027(2) 0.006(2) -0.008(2) -0.004(2)
O2 0.035(2) 0.045(3) 0.023(2) 0.004(2) 0.011(2) 0.001(2)
O3 0.059(3) 0.031(3) 0.034(3) -0.010(2) 0.006(2) 0.004(2)
O4 0.039(3) 0.027(3) 0.044(3) -0.002(2) 0.003(2) -0.005(2)
O5 0.029(2) 0.054(3) 0.031(3) 0.004(3) -0.002(2) -0.002(2)
O6 0.040(3) 0.031(3) 0.049(3) 0.006(3) -0.002(2) 0.000(2)
O7 0.049(3) 0.028(2) 0.027(2) 0.003(2) -0.005(2) -0.003(2)
S1 0.0274(9) 0.0283(9) 0.0206(8) 0.0012(8) -0.0010(8) 0.0019(7)
S2 0.0274(9) 0.0252(9) 0.0198(8) -0.0001(8) -0.0027(8) 0.0005(7)
Cl1 0.0306(9) 0.0603(12) 0.0386(10) -0.0009(9) -0.0082(9) 0.0034(10)
Cl2 0.0330(10) 0.0552(11) 0.0426(11) 0.0059(9) 0.0097(9) 0.0101(9)
Cl3 0.0490(11) 0.128(2) 0.0349(11) -0.0072(13) 0.0123(11) -0.0199(13)
Cl4 0.0469(10) 0.0969(17) 0.0313(10) 0.0015(12) -0.0133(10) 0.0145(11)
Na1 0.0331(14) 0.0343(15) 0.0307(14) -0.0085(13) 0.0027(13) 0.0041(12)
Na2 0.0316(14) 0.0309(15) 0.0384(15) -0.0046(13) 0.0013(13) 0.0051(12)

loop_
_atom_type_symbol
_atom_type_description
_atom_type_scat_dispersion_real
_atom_type_scat_dispersion_imag
_atom_type_scat_source
C C 0.0033 0.0016 'International Tables Vol C Tables 4.2.6.8 and 6.1.1.4'
H H 0.0000 0.0000 'International Tables Vol C Tables 4.2.6.8 and 6.1.1.4'
N N 0.0061 0.0033 'International Tables Vol C Tables 4.2.6.8 and 6.1.1.4'
O O 0.0106 0.0060 'International Tables Vol C Tables 4.2.6.8 and 6.1.1.4'
S S 0.1246 0.1234 'International Tables Vol C Tables 4.2.6.8 and 6.1.1.4'
Cl Cl 0.1484 0.1585 'International Tables Vol C Tables 4.2.6.8 and 6.1.1.4'
Na Na 0.0362 0.0249 'International Tables Vol C Tables 4.2.6.8 and 6.1.1.4'

loop_
_geom_angle_atom_site_label_1
_geom_angle_atom_site_label_2
_geom_angle_atom_site_label_3
_geom_angle_site_symmetry_1
_geom_angle_site_symmetry_3
_geom_angle
C6 C1 C2 . . 121.0(6)
C6 C1 S1 . . 119.0(5)
C2 C1 S1 . . 120.0(5)
C3 C2 C1 . . 118.1(7)
C3 C2 H2 . . 121.0
C1 C2 H2 . . 121.0
C4 C3 C2 . . 121.4(7)
C4 C3 H3 . . 119.3
C2 C3 H3 . . 119.3
C3 C4 C5 . . 121.4(6)
C3 C4 Cl3 . . 120.2(6)
C5 C4 Cl3 . . 118.4(6)
C4 C5 C6 . . 119.5(7)
C4 C5 H5 . . 120.3
C6 C5 H5 . . 120.3
C1 C6 C5 . . 118.7(7)
C1 C6 H6 . . 120.6
C5 C6 H6 . . 120.6
C8 C7 C12 . . 120.3(6)
C8 C7 S2 . . 119.9(5)
C12 C7 S2 . . 119.7(5)
C9 C8 C7 . . 121.8(7)
C9 C8 H8 . . 119.1
C7 C8 H8 . . 119.1
C8 C9 C10 . . 118.5(7)
C8 C9 H9 . . 120.8
C10 C9 H9 . . 120.8
C9 C10 C11 . . 121.6(6)
C9 C10 Cl4 . . 120.1(6)
C11 C10 Cl4 . . 118.2(6)
C10 C11 C12 . . 118.6(7)
C10 C11 H11 . . 120.7
C12 C11 H11 . . 120.7
C7 C12 C11 . . 119.2(6)
C7 C12 H12 . . 120.4
C11 C12 H12 . . 120.4
S1 N1 Cl1 . . 110.1(3)
S2 N2 Cl2 . . 109.9(3)
S1 O1 Na1 . 3_465 122.3(3)
S1 O1 Na2 . . 147.6(3)
Na1 O1 Na2 3_465 . 85.19(15)
S2 O2 Na2 . . 128.2(3)
S2 O2 Na1 . 3_465 145.7(3)
Na2 O2 Na1 . 3_465 84.77(15)
S1 O3 Na1 . . 147.5(3)
Na1 O4 Na1 3_565 . 111.29(19)
Na1 O4 H41O 3_565 . 109(4)
Na1 O4 H41O . . 104(5)
Na1 O4 H42O 3_565 . 122(4)
Na1 O4 H42O . . 99(5)
H41O O4 H42O . . 110(3)
Na2 O5 Na1 . 3_465 84.24(14)
Na2 O5 H51O . . 116(5)
Na1 O5 H51O 3_465 . 112(4)
Na2 O5 H52O . . 113(4)
Na1 O5 H52O 3_465 . 125(4)
H51O O5 H52O . . 106(3)
Na2 O6 Na2 . 3 115.42(19)
Na2 O6 H61O . . 125(4)
Na2 O6 H61O 3 . 84(5)
Na2 O6 H62O . . 106(4)
Na2 O6 H62O 3 . 122(5)
H61O O6 H62O . . 104(3)
S2 O7 Na2 . 3 128.0(3)
O3 S1 O1 . . 115.1(3)
O3 S1 N1 . . 115.0(3)
O1 S1 N1 . . 104.0(3)
O3 S1 C1 . . 105.4(3)
O1 S1 C1 . . 107.6(3)
N1 S1 C1 . . 109.5(3)
O7 S2 O2 . . 115.8(3)
O7 S2 N2 . . 114.8(3)
O2 S2 N2 . . 104.9(3)
O7 S2 C7 . . 106.4(3)
O2 S2 C7 . . 107.0(3)
N2 S2 C7 . . 107.5(3)
O3 Na1 O4 . 3_465 87.87(18)
O3 Na1 O1 . 3_565 168.82(19)
O4 Na1 O1 3_465 3_565 80.99(17)
O3 Na1 O2 . 3_565 111.21(17)
O4 Na1 O2 3_465 3_565 153.84(19)
O1 Na1 O2 3_565 3_565 79.13(16)
O3 Na1 O4 . . 89.11(18)
O4 Na1 O4 3_465 . 120.08(15)
O1 Na1 O4 3_565 . 97.22(17)
O2 Na1 O4 3_565 . 79.37(16)
O3 Na1 O5 . 3_565 98.04(18)
O4 Na1 O5 3_465 3_565 79.73(17)
O1 Na1 O5 3_565 3_565 79.17(16)
O2 Na1 O5 3_565 3_565 79.97(17)
O4 Na1 O5 . 3_565 159.34(19)
O3 Na1 Na2 . 3_565 135.94(16)
O4 Na1 Na2 3_465 3_565 106.41(15)
O1 Na1 Na2 3_565 3_565 48.27(12)
O2 Na1 Na2 3_565 3_565 47.43(11)
O4 Na1 Na2 . 3_565 116.21(14)
O5 Na1 Na2 3_565 3_565 46.95(13)
O3 Na1 Na1 . 3_465 58.21(13)
O4 Na1 Na1 3_465 3_465 34.82(13)
O1 Na1 Na1 3_565 3_465 110.94(14)
O2 Na1 Na1 3_565 3_465 144.81(14)
O4 Na1 Na1 . 3_465 129.66(16)
O5 Na1 Na1 3_565 3_465 69.65(13)
Na2 Na1 Na1 3_565 3_465 113.68(9)
O3 Na1 Na1 . 3_565 103.73(16)
O4 Na1 Na1 3_465 3_565 89.82(15)
O1 Na1 Na1 3_565 3_565 77.28(12)
O2 Na1 Na1 3_565 3_565 102.14(12)
O4 Na1 Na1 . 3_565 33.89(11)
O5 Na1 Na1 3_565 3_565 155.46(15)
Na2 Na1 Na1 3_565 3_565 117.42(9)
Na1 Na1 Na1 3_465 3_565 112.90(12)
O7 Na2 O6 3_455 . 96.20(18)
O7 Na2 O5 3_455 . 95.44(17)
O6 Na2 O5 . . 158.84(19)
O7 Na2 O6 3_455 3_455 90.36(17)
O6 Na2 O6 . 3_455 116.01(15)
O5 Na2 O6 . 3_455 81.49(18)
O7 Na2 O2 3_455 . 172.32(18)
O6 Na2 O2 . . 88.76(17)
O5 Na2 O2 . . 81.69(16)
O6 Na2 O2 3_455 . 82.19(17)
O7 Na2 O1 3_455 . 108.44(17)
O6 Na2 O1 . . 80.31(16)
O5 Na2 O1 . . 79.27(17)
O6 Na2 O1 3_455 . 154.16(19)
O2 Na2 O1 . . 78.11(16)
O7 Na2 Na1 3_455 3_465 134.19(15)
O6 Na2 Na1 . 3_465 111.57(14)
O5 Na2 Na1 . 3_465 48.80(13)
O6 Na2 Na1 3_455 3_465 107.62(15)
O2 Na2 Na1 . 3_465 47.80(12)
O1 Na2 Na1 . 3_465 46.54(11)
O7 Na2 Na2 3_455 3_455 61.98(12)
O6 Na2 Na2 . 3_455 129.55(16)
O5 Na2 Na2 . 3_455 71.60(13)
O6 Na2 Na2 3_455 3_455 32.11(12)
O2 Na2 Na2 . 3_455 110.35(15)
O1 Na2 Na2 . 3_455 147.69(13)
Na1 Na2 Na2 3_465 3_455 115.72(10)
O7 Na2 Na2 3_455 3 110.76(15)
O6 Na2 Na2 . 3 32.47(11)
O5 Na2 Na2 . 3 151.17(16)
O6 Na2 Na2 3_455 3 86.37(15)
O2 Na2 Na2 . 3 70.77(12)
O1 Na2 Na2 . 3 102.54(11)
Na1 Na2 Na2 3_465 3 112.10(9)
Na2 Na2 Na2 3_455 3 109.70(12)

loop_
_geom_bond_atom_site_label_1
_geom_bond_atom_site_label_2
_geom_bond_site_symmetry_2
_geom_bond_distance
C1 C6 . 1.382(9)
C1 C2 . 1.401(9)
C1 S1 . 1.779(6)
C2 C3 . 1.363(9)
C2 H2 . 0.9300
C3 C4 . 1.348(10)
C3 H3 . 0.9300
C4 C5 . 1.369(10)
C4 Cl3 . 1.745(7)
C5 C6 . 1.389(10)
C5 H5 . 0.9300
C6 H6 . 0.9300
C7 C8 . 1.366(9)
C7 C12 . 1.377(8)
C7 S2 . 1.770(6)
C8 C9 . 1.360(9)
C8 H8 . 0.9300
C9 C10 . 1.372(10)
C9 H9 . 0.9300
C10 C11 . 1.391(9)
C10 Cl4 . 1.742(7)
C11 C12 . 1.397(9)
C11 H11 . 0.9300
C12 H12 . 0.9300
N1 S1 . 1.590(5)
N1 Cl1 . 1.743(5)
N2 S2 . 1.584(5)
N2 Cl2 . 1.743(5)
O1 S1 . 1.443(4)
O1 Na1 3_465 2.413(5)
O1 Na2 . 2.481(5)
O2 S2 . 1.447(4)
O2 Na2 . 2.450(5)
O2 Na1 3_465 2.464(5)
O3 S1 . 1.438(5)
O3 Na1 . 2.298(5)
O4 Na1 3_565 2.407(5)
O4 Na1 . 2.465(5)
O4 H41O . 0.842(19)
O4 H42O . 0.841(19)
O5 Na2 . 2.433(5)
O5 Na1 3_465 2.505(5)
O5 H51O . 0.848(19)
O5 H52O . 0.861(19)
O6 Na2 . 2.413(5)
O6 Na2 3 2.437(6)
O6 H61O . 0.87(2)
O6 H62O . 0.86(2)
O7 S2 . 1.439(4)
O7 Na2 3 2.393(5)
Na1 O4 3_465 2.407(5)
Na1 O1 3_565 2.413(5)
Na1 O2 3_565 2.464(5)
Na1 O5 3_565 2.505(5)
Na1 Na2 3_565 3.313(3)
Na1 Na1 3_465 4.022(3)
Na1 Na1 3_565 4.022(3)
Na2 O7 3_455 2.393(5)
Na2 O6 3_455 2.437(6)
Na2 Na1 3_465 3.313(3)
Na2 Na2 3_455 4.100(3)
Na2 Na2 3 4.100(3)

loop_
_geom_hbond_atom_site_label_D
_geom_hbond_atom_site_label_H
_geom_hbond_atom_site_label_A
_geom_hbond_site_symmetry_A
_geom_hbond_distance_DH
_geom_hbond_distance_HA
_geom_hbond_distance_DA
_geom_hbond_angle_DHA
O4 H41O Cl1 . 0.842(19) 2.70(2) 3.523(5) 167(5)
O4 H42O N2 3_565 0.841(19) 2.06(2) 2.903(7) 177(7)
O4 H42O S2 3_565 0.841(19) 2.91(4) 3.633(5) 145(6)
O5 H51O N2 1_455 0.848(19) 2.06(2) 2.899(6) 170(7)
O5 H51O Cl2 1_455 0.848(19) 2.89(3) 3.631(5) 147(4)
O5 H52O N1 1_455 0.861(19) 2.16(2) 3.006(6) 169(7)
O5 H52O Cl1 1_455 0.861(19) 2.82(3) 3.522(5) 139(4)
O6 H61O Cl2 3_455 0.87(2) 2.61(5) 3.305(5) 138(6)
O6 H61O O2 3 0.87(2) 2.63(6) 3.212(6) 125(6)
O6 H62O N1 . 0.86(2) 2.00(2) 2.845(7) 167(6)
O6 H62O S1 . 0.86(2) 3.00(4) 3.687(5) 138(5)

loop_
_geom_torsion_atom_site_label_1
_geom_torsion_atom_site_label_2
_geom_torsion_atom_site_label_3
_geom_torsion_atom_site_label_4
_geom_torsion_site_symmetry_1
_geom_torsion_site_symmetry_4
_geom_torsion
C6 C1 C2 C3 . . 1.7(10)
S1 C1 C2 C3 . . -178.6(5)
C1 C2 C3 C4 . . -2.3(10)
C2 C3 C4 C5 . . 1.8(11)
C2 C3 C4 Cl3 . . -176.7(5)
C3 C4 C5 C6 . . -0.7(11)
Cl3 C4 C5 C6 . . 177.9(5)
C2 C1 C6 C5 . . -0.6(10)
S1 C1 C6 C5 . . 179.7(5)
C4 C5 C6 C1 . . 0.1(11)
C12 C7 C8 C9 . . -1.9(11)
S2 C7 C8 C9 . . 179.2(6)
C7 C8 C9 C10 . . 1.2(11)
C8 C9 C10 C11 . . -0.8(11)
C8 C9 C10 Cl4 . . -178.3(6)
C9 C10 C11 C12 . . 1.0(11)
Cl4 C10 C11 C12 . . 178.6(5)
C8 C7 C12 C11 . . 2.1(10)
S2 C7 C12 C11 . . -179.0(5)
C10 C11 C12 C7 . . -1.7(10)
Na1 O3 S1 O1 . . -64.0(6)
Na1 O3 S1 N1 . . 56.9(6)
Na1 O3 S1 C1 . . 177.6(5)
Na1 O1 S1 O3 3_465 . 1.5(4)
Na2 O1 S1 O3 . . 145.6(5)
Na1 O1 S1 N1 3_465 . -125.2(3)
Na2 O1 S1 N1 . . 18.9(5)
Na1 O1 S1 C1 3_465 . 118.7(3)
Na2 O1 S1 C1 . . -97.2(5)
Cl1 N1 S1 O3 . . 56.3(4)
Cl1 N1 S1 O1 . . -176.9(3)
Cl1 N1 S1 C1 . . -62.1(4)
C6 C1 S1 O3 . . 0.2(6)
C2 C1 S1 O3 . . -179.5(5)
C6 C1 S1 O1 . . -123.1(5)
C2 C1 S1 O1 . . 57.2(6)
C6 C1 S1 N1 . . 124.5(5)
C2 C1 S1 N1 . . -55.3(6)
Na2 O7 S2 O2 3 . -70.9(4)
Na2 O7 S2 N2 3 . 51.7(4)
Na2 O7 S2 C7 3 . 170.4(3)
Na2 O2 S2 O7 . . 7.5(4)
Na1 O2 S2 O7 3_465 . 169.1(4)
Na2 O2 S2 N2 . . -120.1(3)
Na1 O2 S2 N2 3_465 . 41.4(5)
Na2 O2 S2 C7 . . 125.9(3)
Na1 O2 S2 C7 3_465 . -72.5(5)
Cl2 N2 S2 O7 . . 54.2(4)
Cl2 N2 S2 O2 . . -177.6(3)
Cl2 N2 S2 C7 . . -64.0(4)
C8 C7 S2 O7 . . -164.6(6)
C12 C7 S2 O7 . . 16.5(6)
C8 C7 S2 O2 . . 71.0(6)
C12 C7 S2 O2 . . -107.9(5)
C8 C7 S2 N2 . . -41.2(6)
C12 C7 S2 N2 . . 139.9(5)
S1 O3 Na1 O4 . 3_465 41.2(6)
S1 O3 Na1 O1 . 3_565 45.8(14)
S1 O3 Na1 O2 . 3_565 -157.2(5)
S1 O3 Na1 O4 . . -78.9(6)
S1 O3 Na1 O5 . 3_565 120.5(5)
S1 O3 Na1 Na2 . 3_565 152.8(5)
S1 O3 Na1 Na1 . 3_465 60.6(5)
S1 O3 Na1 Na1 . 3_565 -48.1(6)
Na1 O4 Na1 O3 3_565 . 116.7(2)
Na1 O4 Na1 O4 3_565 3_465 29.7(2)
Na1 O4 Na1 O1 3_565 3_565 -54.1(2)
Na1 O4 Na1 O2 3_565 3_565 -131.5(2)
Na1 O4 Na1 O5 3_565 3_565 -132.5(5)
Na1 O4 Na1 Na2 3_565 3_565 -100.81(19)
Na1 O4 Na1 Na1 3_565 3_465 70.9(3)
Na2 O6 Na2 O7 3 3_455 119.6(2)
Na2 O6 Na2 O5 3 . -117.4(5)
Na2 O6 Na2 O6 3 3_455 26.1(2)
Na2 O6 Na2 O2 3 . -54.6(2)
Na2 O6 Na2 O1 3 . -132.7(2)
Na2 O6 Na2 Na1 3 3_465 -97.6(2)
Na2 O6 Na2 Na2 3 3_455 61.1(3)
Na1 O5 Na2 O7 3_465 3_455 147.92(16)
Na1 O5 Na2 O6 3_465 . 24.8(6)
Na1 O5 Na2 O6 3_465 3_455 -122.54(16)
Na1 O5 Na2 O2 3_465 . -39.25(15)
Na1 O5 Na2 O1 3_465 . 40.13(15)
Na1 O5 Na2 Na2 3_465 3_455 -154.02(14)
Na1 O5 Na2 Na2 3_465 3 -56.4(3)
S2 O2 Na2 O7 . 3_455 -81.8(15)
Na1 O2 Na2 O7 3_465 3_455 108.5(14)
S2 O2 Na2 O6 . . 48.6(3)
Na1 O2 Na2 O6 3_465 . -121.07(17)
S2 O2 Na2 O5 . . -150.3(3)
Na1 O2 Na2 O5 3_465 . 39.99(16)
S2 O2 Na2 O6 . 3_455 -67.8(3)
Na1 O2 Na2 O6 3_465 3_455 122.47(17)
S2 O2 Na2 O1 . . 129.0(3)
Na1 O2 Na2 O1 3_465 . -40.71(14)
S2 O2 Na2 Na1 . 3_465 169.7(4)
S2 O2 Na2 Na2 . 3_455 -83.5(3)
Na1 O2 Na2 Na2 3_465 3_455 106.77(14)
S2 O2 Na2 Na2 . 3 21.0(3)
Na1 O2 Na2 Na2 3_465 3 -148.67(15)
S1 O1 Na2 O7 . 3_455 75.7(5)
Na1 O1 Na2 O7 3_465 3_455 -134.14(17)
S1 O1 Na2 O6 . . -17.7(5)
Na1 O1 Na2 O6 3_465 . 132.51(17)
S1 O1 Na2 O5 . . 167.9(5)
Na1 O1 Na2 O5 3_465 . -41.93(15)
S1 O1 Na2 O6 . 3_455 -149.6(4)
Na1 O1 Na2 O6 3_465 3_455 0.6(5)
S1 O1 Na2 O2 . . -108.4(5)
Na1 O1 Na2 O2 3_465 . 41.73(15)
S1 O1 Na2 Na1 . 3_465 -150.2(6)
S1 O1 Na2 Na2 . 3_455 142.2(4)
Na1 O1 Na2 Na2 3_465 3_455 -67.7(3)
S1 O1 Na2 Na2 . 3 -41.5(5)
Na1 O1 Na2 Na2 3_465 3 108.68(13)
